data_4344922
loop_
_publ_author_name
'Li, Wei-Jin'
'Liu, Juan'
'Sun, Zhi-Hua'
'Liu, Tian-Fu'
'L\"u, Jian'
'Gao, Shui-Ying'
'He, Chao'
'Cao, Rong'
'Luo, Jun-Hua'

_publ_contact_author_address
;
State Key Laboratory of Structural Chemistry,
Fujian Institute of Research on the Structure of Matter,
Chinese Academy of Sciences, Fujian, Fuzhou 350002, PR China
;
_publ_contact_author_email rcao@fjirsm.ac.cn
_publ_contact_author_fax +86-0591-83796710
_publ_contact_author_name 'Rong Cao'
_publ_contact_author_phone +86-591-63173153
_publ_section_title
;
 Integration of metal-organic frameworks into an electrochemical
 dielectric thin film for electronic applications
;
_journal_issue 15
_journal_name_full 'Nature Communications'
_journal_page_first 11830
_journal_paper_doi 10.1038/ncomms11830
_journal_volume 7
_journal_year 2016
_chemical_formula_moiety 'C35 H33 N O9 Zn'
_chemical_formula_sum 'C35 H33 N O9 Zn'
_chemical_formula_weight 676.99
_space_group_IT_number 60
_symmetry_cell_setting orthorhombic
_symmetry_space_group_name_Hall '-P 2n 2ab'
_symmetry_space_group_name_H-M 'P b c n'
_atom_sites_solution_hydrogens geom
_atom_sites_solution_primary direct
_atom_sites_solution_secondary difmap
_audit_creation_method SHELXL-97
_cell_angle_alpha 90.00
_cell_angle_beta 90.00
_cell_angle_gamma 90.00
_cell_formula_units_Z 8
_cell_length_a 29.2649(4)
_cell_length_b 7.89750(10)
_cell_length_c 42.5654(7)
_cell_measurement_reflns_used 12531
_cell_measurement_temperature 100.0(3)
_cell_measurement_theta_max 66.4630
_cell_measurement_theta_min 3.6420
_cell_volume 9837.7(2)
_computing_cell_refinement 'Bruker FRAMBO'
_computing_data_collection 'Bruker FRAMBO'
_computing_data_reduction 'Bruker SAINT'
_computing_structure_refinement 'SHELXL-97 (Sheldrick, 1997)'
_computing_structure_solution 'SHELXS-97 (Sheldrick, 1990)'
_diffrn_ambient_temperature 100.0(3)
_diffrn_detector_area_resol_mean 10.5594
_diffrn_measured_fraction_theta_full 0.990
_diffrn_measured_fraction_theta_max 0.990
_diffrn_measurement_device_type 'SuperNova, Dual, Cu at zero, Atlas'
_diffrn_measurement_method '\w scans'
_diffrn_radiation_monochromator graphite
_diffrn_radiation_source 'fine-focus sealed tube'
_diffrn_radiation_type CuK\a
_diffrn_radiation_wavelength 1.54184
_diffrn_reflns_av_R_equivalents 0.0371
_diffrn_reflns_av_sigmaI/netI 0.0243
_diffrn_reflns_limit_h_max 31
_diffrn_reflns_limit_h_min -34
_diffrn_reflns_limit_k_max 8
_diffrn_reflns_limit_k_min -9
_diffrn_reflns_limit_l_max 50
_diffrn_reflns_limit_l_min -50
_diffrn_reflns_number 36658
_diffrn_reflns_theta_full 66.51
_diffrn_reflns_theta_max 66.51
_diffrn_reflns_theta_min 3.02
_diffrn_standards_decay_% none
_diffrn_standards_interval_count none
_diffrn_standards_interval_time none
_diffrn_standards_number none
_exptl_absorpt_coefficient_mu 1.006
_exptl_absorpt_correction_T_max 1.00000
_exptl_absorpt_correction_T_min 0.75059
_exptl_absorpt_correction_type multi-scan
_exptl_absorpt_process_details multi-scan
_exptl_crystal_colour colorless
_exptl_crystal_density_diffrn 0.914
_exptl_crystal_density_method 'not measured'
_exptl_crystal_description cuboid
_exptl_crystal_F_000 2816
_exptl_crystal_size_max 0.2
_exptl_crystal_size_mid 0.1
_exptl_crystal_size_min 0.1
_platon_squeeze_details
;
;
_refine_diff_density_max 1.582
_refine_diff_density_min -0.477
_refine_diff_density_rms 0.073
_refine_ls_extinction_method none
_refine_ls_goodness_of_fit_ref 1.084
_refine_ls_hydrogen_treatment mixed
_refine_ls_matrix_type full
_refine_ls_number_parameters 415
_refine_ls_number_reflns 8596
_refine_ls_number_restraints 0
_refine_ls_restrained_S_all 1.084
_refine_ls_R_factor_all 0.0809
_refine_ls_R_factor_gt 0.0697
_refine_ls_shift/su_max 0.001
_refine_ls_shift/su_mean 0.000
_refine_ls_structure_factor_coef Fsqd
_refine_ls_weighting_details 'calc w=1/[\s^2^(Fo^2^)+(0.1353P)^2^+3.9875P] where P=(Fo^2^+2Fc^2^)/3'
_refine_ls_weighting_scheme calc
_refine_ls_wR_factor_gt 0.2013
_refine_ls_wR_factor_ref 0.2105
_reflns_number_gt 6790
_reflns_number_total 8596
_reflns_threshold_expression >2sigma(I)
_cod_data_source_file ncomms11830-s2.cif
_cod_data_source_block 1
_cod_depositor_comments 'Fixing incorrect bibliography.'
_cod_original_sg_symbol_H-M Pbcn
_cod_database_code 4344922

loop_
_symmetry_equiv_pos_as_xyz
'x, y, z'
'-x+1/2, -y+1/2, z+1/2'
'-x, y, -z+1/2'
'x+1/2, -y+1/2, -z'
'-x, -y, -z'
'x-1/2, y-1/2, -z-1/2'
'x, -y, z-1/2'
'-x-1/2, y-1/2, z'

loop_
_atom_site_label
_atom_site_type_symbol
_atom_site_fract_x
_atom_site_fract_y
_atom_site_fract_z
_atom_site_U_iso_or_equiv
_atom_site_adp_type
_atom_site_occupancy
_atom_site_symmetry_multiplicity
_atom_site_calc_flag
_atom_site_refinement_flags
_atom_site_disorder_assembly
_atom_site_disorder_group
Zn1 Zn 0.849383(13) 1.91663(6) -0.156697(9) 0.04010(18) Uani 1 1 d . . .
O9 O 0.78817(7) 1.6095(3) -0.49414(5) 0.0389(5) Uani 1 1 d . . .
O3 O 0.77970(8) 1.6890(3) -0.33868(5) 0.0420(5) Uani 1 1 d . . .
O1 O 0.82897(8) 1.8130(3) -0.19605(5) 0.0502(6) Uani 1 1 d . . .
O6 O 0.61890(8) 1.5416(3) -0.39317(6) 0.0504(6) Uani 1 1 d . . .
C9 C 0.75848(10) 1.7218(4) -0.39241(7) 0.0340(6) Uani 1 1 d . . .
O8 O 0.84892(9) 1.4960(4) -0.63546(6) 0.0592(7) Uani 1 1 d . . .
C31 C 0.75538(10) 1.5811(4) -0.44308(7) 0.0351(6) Uani 1 1 d . . .
O2 O 0.86335(9) 2.0366(3) -0.21641(6) 0.0535(6) Uani 1 1 d . . .
C27 C 0.80053(10) 1.5457(4) -0.52276(7) 0.0381(7) Uani 1 1 d . . .
C30 C 0.77807(11) 1.4904(4) -0.46975(7) 0.0399(7) Uani 1 1 d . . .
H30A H 0.8060 1.4374 -0.4625 0.048 Uiso 1 1 calc R . .
H30B H 0.7580 1.4026 -0.4777 0.048 Uiso 1 1 calc R . .
C21 C 0.70724(10) 1.5906(4) -0.44263(7) 0.0361(6) Uani 1 1 d . . .
C32 C 0.78124(10) 1.6497(4) -0.41834(6) 0.0334(6) Uani 1 1 d . . .
C20 C 0.68502(10) 1.6604(4) -0.41654(7) 0.0377(7) Uani 1 1 d . . .
C7 C 0.83869(11) 1.9363(4) -0.27783(8) 0.0400(7) Uani 1 1 d . . .
H7A H 0.8580 2.0293 -0.2758 0.048 Uiso 1 1 calc R . .
C1 C 0.84027(11) 1.9069(5) -0.21930(8) 0.0448(8) Uani 1 1 d . . .
C5 C 0.79501(11) 1.7497(4) -0.31078(7) 0.0379(6) Uani 1 1 d . . .
C6 C 0.82476(11) 1.8869(4) -0.30732(7) 0.0387(7) Uani 1 1 d . . .
H6A H 0.8351 1.9449 -0.3250 0.046 Uiso 1 1 calc R . .
N1 N 0.80979(10) 2.1283(4) -0.14778(7) 0.0498(7) Uani 1 1 d . . .
C8 C 0.78481(10) 1.7993(4) -0.36545(7) 0.0365(6) Uani 1 1 d . . .
H8A H 0.8168 1.8103 -0.3710 0.044 Uiso 1 1 calc R . .
H8B H 0.7729 1.9110 -0.3606 0.044 Uiso 1 1 calc R . .
C2 C 0.82449(11) 1.8495(4) -0.25089(7) 0.0421(7) Uani 1 1 d . . .
C10 C 0.71043(10) 1.7244(4) -0.39107(7) 0.0356(6) Uani 1 1 d . . .
C11 C 0.68684(11) 1.7945(4) -0.36258(7) 0.0421(7) Uani 1 1 d . . .
H11A H 0.7093 1.8316 -0.3476 0.063 Uiso 1 1 calc R . .
H11B H 0.6681 1.7081 -0.3533 0.063 Uiso 1 1 calc R . .
H11C H 0.6680 1.8886 -0.3686 0.063 Uiso 1 1 calc R . .
C33 C 0.83289(11) 1.6474(4) -0.41940(7) 0.0405(7) Uani 1 1 d . . .
H33A H 0.8448 1.6991 -0.4007 0.061 Uiso 1 1 calc R . .
H33B H 0.8432 1.7092 -0.4375 0.061 Uiso 1 1 calc R . .
H33C H 0.8434 1.5325 -0.4207 0.061 Uiso 1 1 calc R . .
C3 C 0.79467(12) 1.7127(4) -0.25476(8) 0.0466(8) Uani 1 1 d . . .
H3A H 0.7845 1.6540 -0.2372 0.056 Uiso 1 1 calc R . .
C28 C 0.78971(12) 1.3821(4) -0.53296(8) 0.0455(7) Uani 1 1 d . . .
H28A H 0.7744 1.3074 -0.5197 0.055 Uiso 1 1 calc R . .
C24 C 0.82445(11) 1.4425(4) -0.58344(7) 0.0428(7) Uani 1 1 d . . .
C29 C 0.80203(12) 1.3331(5) -0.56292(8) 0.0469(8) Uani 1 1 d . . .
H29A H 0.7952 1.2239 -0.5696 0.056 Uiso 1 1 calc R . .
C25 C 0.83586(12) 1.6017(5) -0.57270(8) 0.0485(8) Uani 1 1 d . . .
H25A H 0.8517 1.6752 -0.5858 0.058 Uiso 1 1 calc R . .
C4 C 0.78018(12) 1.6634(5) -0.28408(8) 0.0476(8) Uani 1 1 d . . .
H4A H 0.7604 1.5720 -0.2861 0.057 Uiso 1 1 calc R . .
C19 C 0.63410(12) 1.6689(4) -0.41497(9) 0.0480(8) Uani 1 1 d . . .
H19A H 0.6245 1.7801 -0.4079 0.058 Uiso 1 1 calc R . .
H19B H 0.6211 1.6483 -0.4356 0.058 Uiso 1 1 calc R . .
C22 C 0.68039(13) 1.5293(5) -0.47072(8) 0.0499(8) Uani 1 1 d . . .
H22A H 0.6483 1.5438 -0.4668 0.075 Uiso 1 1 calc R . .
H22B H 0.6868 1.4116 -0.4743 0.075 Uiso 1 1 calc R . .
H22C H 0.6890 1.5935 -0.4889 0.075 Uiso 1 1 calc R . .
C26 C 0.82411(11) 1.6543(4) -0.54261(7) 0.0432(7) Uani 1 1 d . . .
H26A H 0.8320 1.7622 -0.5358 0.052 Uiso 1 1 calc R . .
C35 C 0.78270(14) 2.1072(5) -0.11957(10) 0.0594(10) Uani 1 1 d . . .
H35A H 0.7647 2.2072 -0.1161 0.089 Uiso 1 1 calc R . .
H35B H 0.8026 2.0893 -0.1019 0.089 Uiso 1 1 calc R . .
H35C H 0.7629 2.0113 -0.1220 0.089 Uiso 1 1 calc R . .
C17 C 0.55950(17) 1.4274(7) -0.36533(13) 0.0808(14) Uani 1 1 d . . .
H17A H 0.5803 1.3598 -0.3546 0.097 Uiso 1 1 calc R . .
O5 O 0.40246(17) 1.6010(8) -0.38339(15) 0.1401(19) Uani 1 1 d . . .
C16 C 0.57256(13) 1.5359(5) -0.38795(11) 0.0602(10) Uani 1 1 d . . .
C34 C 0.78039(15) 2.1867(6) -0.17429(11) 0.0678(11) Uani 1 1 d . . .
H34A H 0.7633 2.2844 -0.1679 0.102 Uiso 1 1 calc R . .
H34B H 0.7597 2.0977 -0.1801 0.102 Uiso 1 1 calc R . .
H34C H 0.7993 2.2154 -0.1919 0.102 Uiso 1 1 calc R . .
C18 C 0.5097(2) 1.4226(7) -0.35869(14) 0.0933(17) Uani 1 1 d . . .
H18A H 0.4983 1.3516 -0.3431 0.112 Uiso 1 1 calc R . .
C13 C 0.48069(18) 1.5236(8) -0.37567(14) 0.0842(14) Uani 1 1 d . . .
C15 C 0.54078(16) 1.6326(7) -0.40299(17) 0.0929(17) Uani 1 1 d . . .
H15A H 0.5508 1.7115 -0.4177 0.111 Uiso 1 1 calc R . .
C14 C 0.4945(2) 1.6190(8) -0.3975(2) 0.107(2) Uani 1 1 d . . .
H14A H 0.4737 1.6792 -0.4097 0.129 Uiso 1 1 calc R . .
C23 C 0.83584(12) 1.3856(5) -0.61611(9) 0.0501(8) Uani 1 1 d . . .
O7 O 0.83126(9) 1.2310(3) -0.62159(6) 0.0562(6) Uani 1 1 d . . .
C12 C 0.4236(3) 1.5170(8) -0.36538(16) 0.105(2) Uani 1 1 d . . .
O4 O 0.41775(13) 1.4112(5) -0.34734(8) 0.0865(10) Uani 1 1 d . . .

loop_
_atom_site_aniso_label
_atom_site_aniso_U_11
_atom_site_aniso_U_22
_atom_site_aniso_U_33
_atom_site_aniso_U_23
_atom_site_aniso_U_13
_atom_site_aniso_U_12
Zn1 0.0304(3) 0.0622(3) 0.0277(3) -0.00115(17) -0.00220(14) -0.00010(17)
O9 0.0440(12) 0.0429(11) 0.0299(11) 0.0020(8) 0.0025(9) 0.0008(9)
O3 0.0570(13) 0.0392(11) 0.0298(10) 0.0016(8) -0.0017(9) -0.0034(10)
O1 0.0463(13) 0.0669(15) 0.0375(12) -0.0017(11) -0.0013(10) -0.0070(11)
O6 0.0366(12) 0.0487(12) 0.0658(15) 0.0026(11) 0.0108(11) -0.0012(10)
C9 0.0375(15) 0.0338(13) 0.0309(14) 0.0004(11) 0.0035(12) 0.0014(12)
O8 0.0632(17) 0.0709(17) 0.0436(14) -0.0027(13) 0.0061(11) -0.0015(13)
C31 0.0402(16) 0.0370(14) 0.0280(14) 0.0059(12) 0.0023(12) 0.0005(12)
O2 0.0500(13) 0.0639(15) 0.0466(14) -0.0091(12) -0.0055(11) -0.0058(12)
C27 0.0374(15) 0.0469(16) 0.0300(15) 0.0023(12) -0.0006(12) 0.0028(13)
C30 0.0506(18) 0.0389(15) 0.0301(14) 0.0028(12) 0.0040(13) 0.0032(14)
C21 0.0388(16) 0.0390(14) 0.0306(15) 0.0015(12) 0.0001(12) -0.0017(12)
C32 0.0355(15) 0.0369(14) 0.0277(14) 0.0036(12) 0.0021(11) 0.0004(12)
C20 0.0391(16) 0.0365(14) 0.0373(16) 0.0019(12) 0.0016(12) -0.0042(13)
C7 0.0352(15) 0.0429(16) 0.0418(17) 0.0011(13) -0.0015(13) -0.0029(13)
C1 0.0358(16) 0.059(2) 0.0398(18) -0.0033(15) 0.0009(13) 0.0003(15)
C5 0.0439(16) 0.0378(14) 0.0318(15) 0.0019(12) -0.0012(12) 0.0000(13)
C6 0.0405(16) 0.0437(16) 0.0321(15) 0.0023(12) 0.0030(12) -0.0004(13)
N1 0.0377(14) 0.0641(17) 0.0477(16) -0.0008(14) -0.0028(12) 0.0026(13)
C8 0.0391(15) 0.0411(15) 0.0292(14) 0.0014(12) 0.0027(11) -0.0017(13)
C2 0.0393(16) 0.0531(17) 0.0340(16) -0.0033(14) -0.0008(13) 0.0008(14)
C10 0.0367(15) 0.0380(14) 0.0323(15) 0.0031(12) 0.0038(12) 0.0024(12)
C11 0.0426(16) 0.0432(16) 0.0404(16) -0.0013(13) 0.0061(13) 0.0003(14)
C33 0.0410(16) 0.0447(16) 0.0358(16) 0.0007(13) 0.0031(13) 0.0030(14)
C3 0.0486(18) 0.0574(18) 0.0337(16) 0.0050(14) -0.0010(13) -0.0073(15)
C28 0.0513(19) 0.0486(17) 0.0366(17) 0.0025(14) 0.0016(14) -0.0040(15)
C24 0.0410(17) 0.0550(18) 0.0325(16) -0.0005(14) -0.0020(13) 0.0020(14)
C29 0.0514(19) 0.0523(18) 0.0370(17) -0.0038(14) 0.0036(14) 0.0020(15)
C25 0.0460(18) 0.064(2) 0.0352(17) 0.0013(15) 0.0056(14) -0.0029(16)
C4 0.0515(19) 0.0515(18) 0.0397(17) 0.0029(14) -0.0007(14) -0.0123(16)
C19 0.0397(17) 0.0490(18) 0.055(2) -0.0007(15) -0.0005(15) 0.0014(15)
C22 0.052(2) 0.0518(18) 0.0454(19) -0.0013(15) -0.0048(15) -0.0036(16)
C26 0.0442(17) 0.0512(17) 0.0341(15) 0.0002(14) 0.0016(13) -0.0053(15)
C35 0.054(2) 0.067(2) 0.057(2) -0.0115(18) 0.0059(18) -0.0002(18)
C17 0.065(3) 0.091(3) 0.087(3) -0.004(3) 0.015(2) -0.018(2)
O5 0.091(3) 0.169(5) 0.160(5) 0.040(4) 0.012(3) 0.013(3)
C16 0.043(2) 0.060(2) 0.077(3) -0.017(2) 0.0163(18) -0.0090(17)
C34 0.064(2) 0.073(3) 0.066(3) 0.001(2) -0.013(2) 0.019(2)
C18 0.104(4) 0.098(4) 0.078(3) -0.012(3) 0.024(3) -0.039(3)
C13 0.075(3) 0.094(3) 0.083(3) -0.011(3) -0.002(3) 0.024(3)
C15 0.052(3) 0.088(3) 0.139(5) 0.003(3) 0.005(3) 0.009(2)
C14 0.065(3) 0.106(4) 0.152(6) 0.009(4) 0.016(4) 0.002(3)
C23 0.0426(18) 0.065(2) 0.0425(19) -0.0011(17) 0.0016(15) -0.0010(16)
O7 0.0606(15) 0.0670(16) 0.0409(13) -0.0084(12) 0.0024(11) 0.0005(13)
C12 0.129(5) 0.089(4) 0.095(4) 0.036(3) -0.045(4) -0.015(4)
O4 0.078(2) 0.114(3) 0.067(2) -0.018(2) 0.0022(16) -0.0043(19)

loop_
_atom_type_symbol
_atom_type_description
_atom_type_scat_dispersion_real
_atom_type_scat_dispersion_imag
_atom_type_scat_source
C C 0.0181 0.0091 'International Tables Vol C Tables 4.2.6.8 and 6.1.1.4'
H H 0.0000 0.0000 'International Tables Vol C Tables 4.2.6.8 and 6.1.1.4'
N N 0.0311 0.0180 'International Tables Vol C Tables 4.2.6.8 and 6.1.1.4'
O O 0.0492 0.0322 'International Tables Vol C Tables 4.2.6.8 and 6.1.1.4'
Zn Zn -1.5491 0.6778 'International Tables Vol C Tables 4.2.6.8 and 6.1.1.4'

loop_
_geom_angle_atom_site_label_1
_geom_angle_atom_site_label_2
_geom_angle_atom_site_label_3
_geom_angle
_geom_angle_site_symmetry_1
_geom_angle_site_symmetry_3
O1 Zn1 O7 108.65(11) . 7_586
O1 Zn1 O4 111.61(14) . 6_665
O7 Zn1 O4 100.99(12) 7_586 6_665
O1 Zn1 N1 108.90(11) . .
O7 Zn1 N1 100.87(12) 7_586 .
O4 Zn1 N1 124.00(15) 6_665 .
O1 Zn1 C12 136.09(15) . 6_665
O7 Zn1 C12 97.87(18) 7_586 6_665
O4 Zn1 C12 26.83(16) 6_665 6_665
N1 Zn1 C12 99.30(17) . 6_665
C27 O9 C30 117.3(2) . .
C5 O3 C8 116.4(2) . .
C1 O1 Zn1 109.9(2) . .
C16 O6 C19 115.6(3) . .
C10 C9 C32 120.7(3) . .
C10 C9 C8 118.2(3) . .
C32 C9 C8 121.1(3) . .
C21 C31 C32 120.5(3) . .
C21 C31 C30 118.6(3) . .
C32 C31 C30 120.9(3) . .
O9 C27 C26 116.5(3) . .
O9 C27 C28 123.8(3) . .
C26 C27 C28 119.6(3) . .
O9 C30 C31 109.1(2) . .
C20 C21 C31 119.7(3) . .
C20 C21 C22 120.8(3) . .
C31 C21 C22 119.4(3) . .
C9 C32 C31 119.2(3) . .
C9 C32 C33 120.0(3) . .
C31 C32 C33 120.7(3) . .
C21 C20 C10 120.4(3) . .
C21 C20 C19 121.1(3) . .
C10 C20 C19 118.4(3) . .
C6 C7 C2 121.4(3) . .
O2 C1 O1 123.0(3) . .
O2 C1 C2 120.8(3) . .
O1 C1 C2 116.1(3) . .
O3 C5 C4 116.0(3) . .
O3 C5 C6 124.9(3) . .
C4 C5 C6 119.1(3) . .
C7 C6 C5 120.0(3) . .
C35 N1 C34 110.3(3) . .
C35 N1 Zn1 111.4(2) . .
C34 N1 Zn1 115.7(2) . .
O3 C8 C9 107.6(2) . .
C3 C2 C7 117.8(3) . .
C3 C2 C1 122.3(3) . .
C7 C2 C1 119.9(3) . .
C9 C10 C20 119.4(3) . .
C9 C10 C11 119.8(3) . .
C20 C10 C11 120.7(3) . .
C4 C3 C2 121.2(3) . .
C29 C28 C27 119.1(3) . .
C25 C24 C29 118.1(3) . .
C25 C24 C23 121.8(3) . .
C29 C24 C23 120.0(3) . .
C28 C29 C24 121.9(3) . .
C26 C25 C24 121.2(3) . .
C3 C4 C5 120.4(3) . .
O6 C19 C20 107.8(3) . .
C25 C26 C27 120.0(3) . .
C16 C17 C18 115.6(5) . .
C17 C16 C15 120.0(4) . .
C17 C16 O6 114.6(4) . .
C15 C16 O6 125.4(4) . .
C13 C18 C17 119.5(5) . .
C14 C13 C18 122.5(6) . .
C14 C13 C12 120.9(5) . .
C18 C13 C12 116.6(5) . .
C16 C15 C14 123.2(6) . .
C13 C14 C15 119.0(7) . .
O7 C23 O8 125.9(3) . .
O7 C23 C24 116.2(3) . .
O8 C23 C24 117.8(3) . .
C23 O7 Zn1 133.7(2) . 7_585
O4 C12 O5 139.5(8) . .
O4 C12 C13 109.6(5) . .
O5 C12 C13 108.9(6) . .
O4 C12 Zn1 52.2(4) . 6
O5 C12 Zn1 88.1(5) . 6
C13 C12 Zn1 161.2(4) . 6
C12 O4 Zn1 101.0(5) . 6

loop_
_geom_bond_atom_site_label_1
_geom_bond_atom_site_label_2
_geom_bond_distance
_geom_bond_site_symmetry_2
Zn1 O1 1.958(2) .
Zn1 O7 1.968(2) 7_586
Zn1 O4 2.009(4) 6_665
Zn1 N1 2.069(3) .
Zn1 C12 2.496(8) 6_665
O9 C27 1.367(4) .
O9 C30 1.432(4) .
O3 C5 1.357(4) .
O3 C8 1.442(3) .
O1 C1 1.280(4) .
O6 C16 1.375(4) .
O6 C19 1.439(4) .
C9 C10 1.407(4) .
C9 C32 1.409(4) .
C9 C8 1.512(4) .
O8 C23 1.259(5) .
C31 C21 1.411(4) .
C31 C32 1.406(4) .
C31 C30 1.497(4) .
O2 C1 1.233(4) .
C27 C26 1.388(5) .
C27 C28 1.399(5) .
C21 C20 1.400(4) .
C21 C22 1.510(5) .
C32 C33 1.512(4) .
C20 C10 1.408(4) .
C20 C19 1.493(5) .
C7 C6 1.376(5) .
C7 C2 1.399(5) .
C1 C2 1.492(5) .
C5 C4 1.395(4) .
C5 C6 1.398(4) .
N1 C35 1.448(5) .
N1 C34 1.492(5) .
C2 C3 1.399(5) .
C10 C11 1.502(4) .
C3 C4 1.374(5) .
C28 C29 1.381(5) .
C24 C25 1.378(5) .
C24 C29 1.393(5) .
C24 C23 1.499(5) .
C25 C26 1.390(5) .
C17 C16 1.345(7) .
C17 C18 1.485(8) .
O5 C12 1.188(7) .
C16 C15 1.363(7) .
C18 C13 1.370(8) .
C13 C14 1.263(8) .
C13 C12 1.728(9) .
C15 C14 1.379(7) .
C23 O7 1.250(5) .
O7 Zn1 1.968(2) 7_585
C12 O4 1.148(6) .
C12 Zn1 2.496(8) 6
O4 Zn1 2.009(4) 6

loop_
_platon_squeeze_void_nr
_platon_squeeze_void_average_x
_platon_squeeze_void_average_y
_platon_squeeze_void_average_z
_platon_squeeze_void_volume
_platon_squeeze_void_count_electrons
_platon_squeeze_void_content
1 0.000 -0.004 -0.002 2167 693 ' '
2 0.500 -0.022 0.259 2168 693 ' '
